data_7031286
loop_
_publ_author_name
'Zhao, Ruiguo'
'Liu, Taotao'
'Wang, Liying'
'Ma, Haiyan'

_publ_section_title
;
 High temperature ethylene polymerization catalyzed by titanium(iv)
 complexes with tetradentate aminophenolate ligands in cis-O, N, N
 chelating mode.
;
_journal_issue 33
_journal_name_full 'Dalton transactions (Cambridge, England : 2003)'
_journal_page_first 12663
_journal_page_last 12677
_journal_paper_doi 10.1039/c4dt01122h
_journal_volume 43
_journal_year 2014
_chemical_absolute_configuration ad
_chemical_formula_sum 'C48 H65 Cl3 N2 O2 Ti'
_chemical_formula_weight 856.27
_chemical_name_systematic
; 
 ? 
;
_space_group_IT_number 29
_symmetry_cell_setting orthorhombic
_symmetry_space_group_name_Hall 'P 2c -2ac'
_symmetry_space_group_name_H-M 'P c a 21'
_atom_sites_solution_hydrogens geom
_atom_sites_solution_primary direct
_atom_sites_solution_secondary difmap
_audit_creation_method SHELXL-97
_cell_angle_alpha 90.00
_cell_angle_beta 90.00
_cell_angle_gamma 90.00
_cell_formula_units_Z 4
_cell_length_a 17.9918(16)
_cell_length_b 12.0283(11)
_cell_length_c 22.162(2)
_cell_measurement_reflns_used 1246
_cell_measurement_temperature 293(2)
_cell_measurement_theta_max 28.269
_cell_measurement_theta_min 4.998
_cell_volume 4796.1(7)
_computing_cell_refinement 'Bruker SMART'
_computing_data_collection 'Bruker SMART'
_computing_data_reduction 'Bruker SHELXTL'
_computing_molecular_graphics 'Bruker SHELXTL'
_computing_publication_material 'Bruker SHELXTL'
_computing_structure_refinement 'SHELXL-97 (Sheldrick, 1997)'
_computing_structure_solution 'SHELXS-97 (Sheldrick, 1990)'
_diffrn_ambient_temperature 293(2)
_diffrn_measured_fraction_theta_full 1.000
_diffrn_measured_fraction_theta_max 1.000
_diffrn_measurement_device_type 'CCD area detector'
_diffrn_measurement_method 'phi and omega scans'
_diffrn_radiation_monochromator graphite
_diffrn_radiation_source 'fine-focus sealed tube'
_diffrn_radiation_type MoK\a
_diffrn_radiation_wavelength 0.71073
_diffrn_reflns_av_R_equivalents 0.1323
_diffrn_reflns_av_sigmaI/netI 0.1547
_diffrn_reflns_limit_h_max 21
_diffrn_reflns_limit_h_min -21
_diffrn_reflns_limit_k_max 14
_diffrn_reflns_limit_k_min -14
_diffrn_reflns_limit_l_max 23
_diffrn_reflns_limit_l_min -26
_diffrn_reflns_number 27081
_diffrn_reflns_theta_full 25.50
_diffrn_reflns_theta_max 25.50
_diffrn_reflns_theta_min 1.69
_exptl_absorpt_coefficient_mu 0.383
_exptl_absorpt_correction_T_max 1.00000
_exptl_absorpt_correction_T_min 0.41848
_exptl_absorpt_correction_type empirical
_exptl_absorpt_process_details sadabs
_exptl_crystal_colour red
_exptl_crystal_density_diffrn 1.186
_exptl_crystal_density_method 'not measured'
_exptl_crystal_description prismatic
_exptl_crystal_F_000 1824
_exptl_crystal_size_max 0.341
_exptl_crystal_size_mid 0.215
_exptl_crystal_size_min 0.056
_refine_diff_density_max 0.338
_refine_diff_density_min -0.296
_refine_diff_density_rms 0.057
_refine_ls_abs_structure_details 'Flack H D (1983), Acta Cryst. A39, 876-881'
_refine_ls_abs_structure_Flack -0.04(6)
_refine_ls_extinction_method none
_refine_ls_goodness_of_fit_ref 0.960
_refine_ls_hydrogen_treatment constr
_refine_ls_matrix_type full
_refine_ls_number_parameters 501
_refine_ls_number_reflns 8516
_refine_ls_number_restraints 159
_refine_ls_restrained_S_all 0.972
_refine_ls_R_factor_all 0.1970
_refine_ls_R_factor_gt 0.0782
_refine_ls_shift/su_max 0.039
_refine_ls_shift/su_mean 0.004
_refine_ls_structure_factor_coef Fsqd
_refine_ls_weighting_details 'calc w=1/[\s^2^(Fo^2^)+(0.0953P)^2^+0.0000P] where P=(Fo^2^+2Fc^2^)/3'
_refine_ls_weighting_scheme calc
_refine_ls_wR_factor_gt 0.1640
_refine_ls_wR_factor_ref 0.2198
_reflns_number_gt 3601
_reflns_number_total 8516
_reflns_threshold_expression >2sigma(I)
_cod_data_source_file c4dt01122h2.cif
_cod_data_source_block cd211563
_cod_depositor_comments
;
The following automatic conversions were performed:

'_symmetry_cell_setting' value 'Orthorhombic' changed to
'orthorhombic' according to
/usr/data/users/saulius/crontab/automatic-downloads/rss-feeds/RSC/lib/dictionaries/cif_core.dic
dictionary named 'cif_core.dic' version 2.4.2 from 2011-04-26.

Automatic conversion script
Id: cif_fix_values 2281 2013-09-26 08:29:07Z andrius 

 Adding full bibliography for 7031286--7031289.cif.
;
_cod_original_cell_volume 4796.0(7)
_cod_original_sg_symbol_H-M Pca2(1)
_cod_database_code 7031286

loop_
_symmetry_equiv_pos_as_xyz
'x, y, z'
'-x, -y, z+1/2'
'x+1/2, -y, z'
'-x+1/2, y, z+1/2'

loop_
_atom_site_label
_atom_site_type_symbol
_atom_site_fract_x
_atom_site_fract_y
_atom_site_fract_z
_atom_site_U_iso_or_equiv
_atom_site_adp_type
_atom_site_occupancy
_atom_site_symmetry_multiplicity
_atom_site_calc_flag
_atom_site_refinement_flags
_atom_site_disorder_assembly
_atom_site_disorder_group
Ti1 Ti 0.18395(8) 0.65682(12) 0.77411(6) 0.0566(4) Uani 1 1 d . . .
Cl1 Cl 0.17956(14) 0.6135(2) 0.67121(10) 0.0799(7) Uani 1 1 d . . .
Cl2 Cl 0.15727(14) 0.8383(2) 0.75030(12) 0.0845(8) Uani 1 1 d . . .
Cl3 Cl 0.06965(13) 0.5827(2) 0.79199(11) 0.0830(7) Uani 1 1 d . . .
N1 N 0.3114(3) 0.6948(5) 0.7672(3) 0.0514(16) Uani 1 1 d . . .
N2 N 0.2356(4) 0.4836(5) 0.7871(3) 0.0627(18) Uani 1 1 d . . .
O1 O 0.2012(3) 0.6931(4) 0.8512(2) 0.0569(14) Uani 1 1 d . . .
O2 O 0.4313(3) 0.5532(6) 0.6649(3) 0.0767(17) Uani 1 1 d . . .
C1 C 0.2458(5) 0.7465(7) 0.8920(3) 0.054(2) Uani 1 1 d . . .
C2 C 0.2220(5) 0.7600(7) 0.9524(4) 0.059(2) Uani 1 1 d . . .
C3 C 0.2724(5) 0.8099(7) 0.9900(4) 0.064(2) Uani 1 1 d . . .
H3 H 0.2591 0.8182 1.0303 0.076 Uiso 1 1 calc R . .
C4 C 0.3414(5) 0.8487(7) 0.9726(3) 0.056(2) Uani 1 1 d . A .
C5 C 0.3598(5) 0.8394(7) 0.9130(4) 0.057(2) Uani 1 1 d . . .
H5 H 0.4050 0.8675 0.8995 0.068 Uiso 1 1 calc R . .
C6 C 0.3121(4) 0.7888(6) 0.8722(3) 0.0483(19) Uani 1 1 d . . .
C7 C 0.3323(4) 0.7927(7) 0.8051(3) 0.053(2) Uani 1 1 d . . .
H7A H 0.3090 0.8581 0.7877 0.063 Uiso 1 1 calc R . .
H7B H 0.3856 0.8029 0.8019 0.063 Uiso 1 1 calc R . .
C8 C 0.3505(5) 0.5947(6) 0.7896(4) 0.059(2) Uani 1 1 d . . .
H8A H 0.3495 0.5943 0.8334 0.071 Uiso 1 1 calc R . .
H8B H 0.4021 0.5972 0.7769 0.071 Uiso 1 1 calc R . .
C9 C 0.3152(5) 0.4895(6) 0.7664(4) 0.065(2) Uani 1 1 d . . .
H9A H 0.3170 0.4886 0.7226 0.078 Uiso 1 1 calc R . .
H9B H 0.3423 0.4255 0.7812 0.078 Uiso 1 1 calc R . .
C10 C 0.2002(5) 0.3917(7) 0.7516(5) 0.089(3) Uani 1 1 d . . .
H10A H 0.2292 0.3252 0.7557 0.133 Uiso 1 1 calc R . .
H10B H 0.1978 0.4126 0.7098 0.133 Uiso 1 1 calc R . .
H10C H 0.1509 0.3785 0.7665 0.133 Uiso 1 1 calc R . .
C11 C 0.2344(6) 0.4499(8) 0.8517(4) 0.087(3) Uani 1 1 d . . .
H11A H 0.2585 0.3792 0.8562 0.130 Uiso 1 1 calc R . .
H11B H 0.1838 0.4441 0.8652 0.130 Uiso 1 1 calc R . .
H11C H 0.2600 0.5046 0.8754 0.130 Uiso 1 1 calc R . .
C12 C 0.1418(5) 0.7280(9) 0.9735(4) 0.071(3) Uani 1 1 d . . .
C13 C 0.1282(6) 0.6018(9) 0.9648(5) 0.097(3) Uani 1 1 d . . .
H13A H 0.1624 0.5606 0.9893 0.145 Uiso 1 1 calc R . .
H13B H 0.1355 0.5827 0.9231 0.145 Uiso 1 1 calc R . .
H13C H 0.0782 0.5840 0.9764 0.145 Uiso 1 1 calc R . .
C14 C 0.1327(7) 0.7557(10) 1.0398(5) 0.118(4) Uani 1 1 d U . .
H14A H 0.1694 0.7163 1.0629 0.177 Uiso 1 1 calc R . .
H14B H 0.0839 0.7340 1.0530 0.177 Uiso 1 1 calc R . .
H14C H 0.1389 0.8342 1.0456 0.177 Uiso 1 1 calc R . .
C15 C 0.0864(6) 0.7919(10) 0.9368(5) 0.099(4) Uani 1 1 d . . .
H15A H 0.0370 0.7722 0.9492 0.149 Uiso 1 1 calc R . .
H15B H 0.0927 0.7743 0.8948 0.149 Uiso 1 1 calc R . .
H15C H 0.0939 0.8701 0.9428 0.149 Uiso 1 1 calc R . .
C16 C 0.3937(5) 0.9029(8) 1.0193(4) 0.077(3) Uani 1 1 d DU . .
C17 C 0.4487(19) 0.812(3) 1.0414(16) 0.151(13) Uani 0.50 1 d PDU A 1
H17A H 0.4858 0.7992 1.0111 0.226 Uiso 0.50 1 calc PR A 1
H17B H 0.4220 0.7442 1.0489 0.226 Uiso 0.50 1 calc PR A 1
H17C H 0.4723 0.8363 1.0780 0.226 Uiso 0.50 1 calc PR A 1
C18 C 0.3502(14) 0.955(2) 1.0720(11) 0.123(11) Uani 0.60 1 d PDU A 1
H18A H 0.3841 0.9753 1.1035 0.185 Uiso 0.60 1 calc PR A 1
H18B H 0.3149 0.9019 1.0872 0.185 Uiso 0.60 1 calc PR A 1
H18C H 0.3244 1.0199 1.0581 0.185 Uiso 0.60 1 calc PR A 1
C19 C 0.4361(16) 0.999(2) 0.9912(12) 0.116(11) Uani 0.50 1 d PDU A 1
H19A H 0.4677 1.0328 1.0210 0.174 Uiso 0.50 1 calc PR A 1
H19B H 0.4015 1.0538 0.9764 0.174 Uiso 0.50 1 calc PR A 1
H19C H 0.4659 0.9725 0.9583 0.174 Uiso 0.50 1 calc PR A 1
C17' C 0.4185(17) 0.816(2) 1.0643(12) 0.115(10) Uani 0.50 1 d PDU A 2
H17D H 0.4315 0.7487 1.0434 0.172 Uiso 0.50 1 calc PR A 2
H17E H 0.3789 0.8008 1.0922 0.172 Uiso 0.50 1 calc PR A 2
H17F H 0.4611 0.8427 1.0861 0.172 Uiso 0.50 1 calc PR A 2
C18' C 0.362(3) 1.017(2) 1.040(2) 0.151(14) Uani 0.40 1 d PDU A 2
H18D H 0.3961 1.0520 1.0669 0.227 Uiso 0.40 1 calc PR A 2
H18E H 0.3151 1.0062 1.0594 0.227 Uiso 0.40 1 calc PR A 2
H18F H 0.3550 1.0638 1.0048 0.227 Uiso 0.40 1 calc PR A 2
C19' C 0.4648(10) 0.9485(19) 0.9918(9) 0.078(7) Uani 0.50 1 d PDU A 2
H19D H 0.4936 0.8884 0.9756 0.117 Uiso 0.50 1 calc PR A 2
H19E H 0.4930 0.9861 1.0224 0.117 Uiso 0.50 1 calc PR A 2
H19F H 0.4527 0.9998 0.9602 0.117 Uiso 0.50 1 calc PR A 2
C20 C 0.3341(4) 0.7212(8) 0.7034(3) 0.055(2) Uani 1 1 d . . .
H20A H 0.3178 0.6604 0.6779 0.065 Uiso 1 1 calc R . .
H20B H 0.3072 0.7870 0.6908 0.065 Uiso 1 1 calc R . .
C21 C 0.4151(5) 0.7406(8) 0.6915(3) 0.059(2) Uani 1 1 d . . .
C22 C 0.4461(6) 0.8476(8) 0.6946(4) 0.073(3) Uani 1 1 d . . .
H22 H 0.4157 0.9060 0.7067 0.088 Uiso 1 1 calc R . .
C23 C 0.5187(7) 0.8704(11) 0.6809(5) 0.108(4) Uani 1 1 d . . .
H23 H 0.5383 0.9417 0.6841 0.130 Uiso 1 1 calc R . .
C24 C 0.5614(7) 0.7800(12) 0.6618(5) 0.097(3) Uani 1 1 d . . .
H24 H 0.6111 0.7922 0.6523 0.116 Uiso 1 1 calc R . .
C25 C 0.5350(6) 0.6788(10) 0.6565(4) 0.081(3) Uani 1 1 d . . .
H25 H 0.5657 0.6224 0.6423 0.097 Uiso 1 1 calc R . .
C26 C 0.4623(5) 0.6549(9) 0.6716(4) 0.067(3) Uani 1 1 d . . .
C27 C 0.4747(6) 0.4679(8) 0.6388(5) 0.099(4) Uani 1 1 d . . .
H27A H 0.4959 0.4939 0.6016 0.148 Uiso 1 1 calc R . .
H27B H 0.4439 0.4043 0.6310 0.148 Uiso 1 1 calc R . .
H27C H 0.5138 0.4475 0.6661 0.148 Uiso 1 1 calc R . .
C33 C 0.6540(8) 0.8837(13) 0.9098(8) 0.225(10) Uiso 1 1 d GD . .
C28 C 0.6183(9) 0.8929(12) 0.8544(7) 0.237(9) Uani 1 1 d GDU . .
H28 H 0.6281 0.9534 0.8295 0.284 Uiso 1 1 calc R . .
C29 C 0.5680(8) 0.8119(17) 0.8362(5) 0.235(8) Uani 1 1 d GU . .
H29 H 0.5442 0.8181 0.7992 0.282 Uiso 1 1 calc R . .
C30 C 0.5534(7) 0.7215(13) 0.8735(9) 0.243(8) Uani 1 1 d GU . .
H30 H 0.5197 0.6673 0.8613 0.291 Uiso 1 1 calc R . .
C31 C 0.5890(9) 0.7122(11) 0.9289(8) 0.259(8) Uani 1 1 d GU . .
H31 H 0.5792 0.6518 0.9538 0.311 Uiso 1 1 calc R . .
C32 C 0.6393(8) 0.7933(16) 0.9471(5) 0.257(9) Uani 1 1 d GDU . .
H32 H 0.6632 0.7871 0.9842 0.308 Uiso 1 1 calc R . .
C35 C 0.6685(6) 0.4851(8) 0.5147(5) 0.142(4) Uani 1 1 d GU . .
H35 H 0.6884 0.4241 0.5348 0.170 Uiso 1 1 calc R . .
C36 C 0.6143(6) 0.4698(7) 0.4708(5) 0.148(4) Uani 1 1 d GU . .
H36 H 0.5979 0.3985 0.4615 0.178 Uiso 1 1 calc R . .
C37 C 0.5847(5) 0.5611(10) 0.4407(4) 0.159(4) Uani 1 1 d GU . .
H37 H 0.5485 0.5508 0.4113 0.190 Uiso 1 1 calc R . .
C38 C 0.6093(6) 0.6676(8) 0.4546(5) 0.169(4) Uani 1 1 d GU . .
H38 H 0.5894 0.7286 0.4345 0.203 Uiso 1 1 calc R . .
C39 C 0.6634(7) 0.6829(7) 0.4986(5) 0.165(4) Uani 1 1 d GU . .
H39 H 0.6799 0.7542 0.5078 0.198 Uiso 1 1 calc R . .
C40 C 0.6931(5) 0.5917(10) 0.5286(4) 0.153(4) Uani 1 1 d GDU . .
C41 C 0.7586(10) 0.6103(14) 0.5718(8) 0.209(7) Uani 1 1 d DU . .
H41A H 0.8013 0.6340 0.5493 0.313 Uiso 1 1 calc R . .
H41B H 0.7698 0.5421 0.5924 0.313 Uiso 1 1 calc R . .
H41C H 0.7457 0.6664 0.6008 0.313 Uiso 1 1 calc R . .
C42 C 0.4284(7) 0.1699(8) 0.7144(10) 0.294(10) Uani 1 1 d GDU . .
H42 H 0.4766 0.1978 0.7125 0.353 Uiso 1 1 calc R . .
C43 C 0.3888(10) 0.1508(10) 0.6616(8) 0.296(10) Uani 1 1 d GU . .
H43 H 0.4104 0.1658 0.6243 0.355 Uiso 1 1 calc R . .
C44 C 0.3168(10) 0.1091(11) 0.6644(8) 0.294(9) Uani 1 1 d GU . .
H44 H 0.2903 0.0962 0.6291 0.352 Uiso 1 1 calc R . .
C45 C 0.2845(6) 0.0866(8) 0.7200(10) 0.287(9) Uani 1 1 d GU . .
H45 H 0.2364 0.0587 0.7219 0.344 Uiso 1 1 calc R . .
C46 C 0.3242(9) 0.1057(9) 0.7729(8) 0.280(9) Uani 1 1 d GDU . .
H46 H 0.3026 0.0907 0.8101 0.336 Uiso 1 1 calc R . .
C47 C 0.3961(9) 0.1474(11) 0.7700(8) 0.298(9) Uani 1 1 d GDU . .
C48 C 0.4493(13) 0.126(2) 0.8230(11) 0.363(12) Uani 1 1 d DU . .
H48A H 0.4212 0.1172 0.8595 0.545 Uiso 1 1 calc R . .
H48B H 0.4830 0.1870 0.8271 0.545 Uiso 1 1 calc R . .
H48C H 0.4770 0.0588 0.8154 0.545 Uiso 1 1 calc R . .
C34 C 0.726(2) 0.948(4) 0.923(2) 0.32(4) Uiso 1 1 d D . .
H34A H 0.7478 0.9196 0.9600 0.527 Uiso 1 1 calc R . .
H34B H 0.7151 1.0252 0.9282 0.527 Uiso 1 1 calc R . .
H34C H 0.7604 0.9379 0.8907 0.527 Uiso 1 1 calc R . .

loop_
_atom_site_aniso_label
_atom_site_aniso_U_11
_atom_site_aniso_U_22
_atom_site_aniso_U_33
_atom_site_aniso_U_23
_atom_site_aniso_U_13
_atom_site_aniso_U_12
Ti1 0.0541(9) 0.0686(9) 0.0471(9) 0.0000(8) -0.0044(7) -0.0040(8)
Cl1 0.0778(17) 0.1108(18) 0.0511(13) -0.0074(13) -0.0128(12) -0.0067(15)
Cl2 0.0821(17) 0.0809(16) 0.0906(18) 0.0164(14) 0.0006(13) 0.0099(14)
Cl3 0.0595(14) 0.1091(19) 0.0803(16) -0.0027(14) -0.0043(12) -0.0181(14)
N1 0.058(4) 0.062(4) 0.033(3) -0.002(3) 0.003(3) 0.002(3)
N2 0.068(5) 0.064(4) 0.056(5) 0.002(4) -0.003(4) -0.011(4)
O1 0.051(4) 0.065(3) 0.054(3) 0.001(3) 0.002(3) -0.014(3)
O2 0.077(5) 0.078(4) 0.075(4) -0.016(4) 0.012(3) 0.000(4)
C1 0.054(6) 0.064(5) 0.043(5) -0.007(4) 0.004(4) 0.001(5)
C2 0.057(6) 0.073(6) 0.048(5) 0.008(5) 0.008(4) 0.003(5)
C3 0.056(6) 0.093(7) 0.042(5) -0.005(4) -0.002(4) -0.011(5)
C4 0.068(6) 0.057(5) 0.044(5) -0.007(4) 0.000(4) -0.007(5)
C5 0.055(5) 0.055(5) 0.061(6) 0.003(5) -0.003(4) -0.005(4)
C6 0.036(5) 0.059(5) 0.049(5) -0.006(4) 0.001(4) 0.001(4)
C7 0.057(5) 0.055(5) 0.046(5) -0.005(4) 0.010(4) -0.007(4)
C8 0.066(5) 0.067(5) 0.046(5) 0.001(4) 0.002(4) 0.006(5)
C9 0.070(6) 0.053(5) 0.073(6) -0.003(5) 0.008(5) -0.003(4)
C10 0.096(8) 0.058(5) 0.111(8) -0.014(5) -0.017(6) -0.016(5)
C11 0.078(8) 0.095(7) 0.088(8) 0.030(6) -0.009(5) -0.016(6)
C12 0.061(6) 0.106(8) 0.045(5) -0.005(5) 0.011(4) -0.007(6)
C13 0.082(8) 0.112(9) 0.096(8) 0.015(7) 0.016(6) -0.035(7)
C14 0.101(7) 0.161(8) 0.092(7) -0.010(6) 0.038(6) -0.025(6)
C15 0.062(7) 0.132(10) 0.105(9) -0.006(7) 0.016(6) 0.008(7)
C16 0.094(8) 0.087(7) 0.050(5) -0.012(5) -0.010(5) -0.026(6)
C17 0.149(15) 0.159(15) 0.144(16) -0.008(9) -0.015(10) 0.006(9)
C18 0.101(14) 0.14(2) 0.13(3) -0.092(19) 0.016(15) -0.033(16)
C19 0.115(13) 0.116(13) 0.118(13) -0.008(9) -0.007(9) -0.020(9)
C17' 0.110(13) 0.131(13) 0.104(13) 0.011(9) -0.013(9) -0.012(9)
C18' 0.12(2) 0.16(3) 0.17(3) -0.11(2) 0.01(2) -0.01(2)
C19' 0.067(9) 0.080(10) 0.086(10) -0.015(8) -0.017(8) -0.015(8)
C20 0.049(5) 0.072(6) 0.042(5) -0.003(4) 0.004(3) 0.005(4)
C21 0.078(7) 0.070(6) 0.029(4) 0.007(4) 0.007(4) 0.000(6)
C22 0.077(7) 0.079(7) 0.065(6) 0.014(5) 0.018(5) 0.009(6)
C23 0.098(9) 0.125(10) 0.100(9) 0.044(8) 0.037(7) -0.025(8)
C24 0.078(8) 0.126(10) 0.086(8) 0.023(8) 0.031(6) 0.014(8)
C25 0.070(7) 0.082(7) 0.091(8) 0.018(6) 0.012(6) 0.017(6)
C26 0.052(6) 0.110(8) 0.040(5) 0.008(6) 0.015(4) 0.022(6)
C27 0.103(9) 0.088(7) 0.104(8) -0.027(7) -0.003(7) 0.027(7)
C28 0.174(15) 0.36(2) 0.174(12) 0.048(13) 0.068(10) 0.137(14)
C29 0.173(14) 0.360(19) 0.172(11) 0.033(11) 0.058(10) 0.149(13)
C30 0.177(13) 0.356(18) 0.195(12) 0.020(12) 0.051(10) 0.165(13)
C31 0.198(15) 0.359(18) 0.221(12) 0.016(13) 0.055(10) 0.176(13)
C32 0.194(16) 0.36(2) 0.221(13) 0.015(15) 0.053(12) 0.175(14)
C35 0.171(9) 0.108(7) 0.147(9) 0.017(7) 0.071(7) 0.002(7)
C36 0.159(9) 0.117(7) 0.169(10) 0.022(7) 0.066(7) 0.019(7)
C37 0.141(9) 0.140(8) 0.195(10) 0.023(8) 0.060(7) 0.038(8)
C38 0.155(9) 0.140(8) 0.212(10) 0.029(8) 0.051(8) 0.038(8)
C39 0.166(10) 0.132(8) 0.197(10) 0.021(7) 0.071(8) 0.015(8)
C40 0.167(9) 0.132(8) 0.160(9) 0.020(7) 0.080(7) -0.005(7)
C41 0.245(17) 0.208(13) 0.173(15) -0.013(12) 0.069(12) -0.058(13)
C42 0.241(13) 0.111(8) 0.53(3) 0.040(12) 0.168(16) 0.029(8)
C43 0.234(14) 0.120(8) 0.53(3) 0.057(12) 0.166(16) 0.029(9)
C44 0.234(13) 0.105(8) 0.54(3) 0.064(12) 0.155(16) 0.027(9)
C45 0.225(13) 0.092(7) 0.54(3) 0.052(12) 0.166(15) 0.028(8)
C46 0.220(13) 0.084(7) 0.54(3) 0.038(12) 0.161(16) 0.031(8)
C47 0.250(13) 0.107(7) 0.54(2) 0.035(12) 0.149(16) 0.038(9)
C48 0.33(2) 0.211(16) 0.55(3) -0.013(19) 0.07(2) 0.004(17)

loop_
_atom_type_symbol
_atom_type_description
_atom_type_scat_dispersion_real
_atom_type_scat_dispersion_imag
_atom_type_scat_source
C C 0.0033 0.0016 'International Tables Vol C Tables 4.2.6.8 and 6.1.1.4'
H H 0.0000 0.0000 'International Tables Vol C Tables 4.2.6.8 and 6.1.1.4'
N N 0.0061 0.0033 'International Tables Vol C Tables 4.2.6.8 and 6.1.1.4'
O O 0.0106 0.0060 'International Tables Vol C Tables 4.2.6.8 and 6.1.1.4'
Cl Cl 0.1484 0.1585 'International Tables Vol C Tables 4.2.6.8 and 6.1.1.4'
Ti Ti 0.2776 0.4457 'International Tables Vol C Tables 4.2.6.8 and 6.1.1.4'

loop_
_geom_angle_atom_site_label_1
_geom_angle_atom_site_label_2
_geom_angle_atom_site_label_3
_geom_angle
O1 Ti1 Cl3 94.94(18)
O1 Ti1 Cl2 91.36(19)
Cl3 Ti1 Cl2 102.90(11)
O1 Ti1 N2 91.8(2)
Cl3 Ti1 N2 89.34(19)
Cl2 Ti1 N2 167.05(19)
O1 Ti1 Cl1 171.81(19)
Cl3 Ti1 Cl1 92.98(10)
Cl2 Ti1 Cl1 88.88(10)
N2 Ti1 Cl1 86.23(18)
O1 Ti1 N1 81.1(2)
Cl3 Ti1 N1 166.41(17)
Cl2 Ti1 N1 90.23(17)
N2 Ti1 N1 77.9(2)
Cl1 Ti1 N1 90.71(16)
C8 N1 C7 109.4(6)
C8 N1 C20 111.0(6)
C7 N1 C20 107.1(6)
C8 N1 Ti1 106.5(4)
C7 N1 Ti1 111.3(4)
C20 N1 Ti1 111.6(4)
C11 N2 C10 107.4(7)
C11 N2 C9 108.7(7)
C10 N2 C9 106.2(7)
C11 N2 Ti1 111.2(5)
C10 N2 Ti1 115.5(5)
C9 N2 Ti1 107.6(4)
C1 O1 Ti1 147.8(5)
C26 O2 C27 118.3(7)
O1 C1 C6 118.2(7)
O1 C1 C2 120.0(7)
C6 C1 C2 121.7(8)
C3 C2 C1 115.1(8)
C3 C2 C12 122.4(7)
C1 C2 C12 122.3(8)
C2 C3 C4 125.0(8)
C2 C3 H3 117.5
C4 C3 H3 117.5
C5 C4 C3 117.3(8)
C5 C4 C16 122.4(8)
C3 C4 C16 120.2(7)
C4 C5 C6 121.0(8)
C4 C5 H5 119.5
C6 C5 H5 119.5
C1 C6 C5 119.6(7)
C1 C6 C7 122.0(7)
C5 C6 C7 118.1(7)
N1 C7 C6 117.5(6)
N1 C7 H7A 107.9
C6 C7 H7A 107.9
N1 C7 H7B 107.9
C6 C7 H7B 107.9
H7A C7 H7B 107.2
N1 C8 C9 111.5(7)
N1 C8 H8A 109.3
C9 C8 H8A 109.3
N1 C8 H8B 109.3
C9 C8 H8B 109.3
H8A C8 H8B 108.0
N2 C9 C8 109.7(7)
N2 C9 H9A 109.7
C8 C9 H9A 109.7
N2 C9 H9B 109.8
C8 C9 H9B 109.7
H9A C9 H9B 108.2
N2 C10 H10A 109.4
N2 C10 H10B 109.5
H10A C10 H10B 109.5
N2 C10 H10C 109.5
H10A C10 H10C 109.5
H10B C10 H10C 109.5
N2 C11 H11A 109.4
N2 C11 H11B 109.5
H11A C11 H11B 109.5
N2 C11 H11C 109.5
H11A C11 H11C 109.5
H11B C11 H11C 109.5
C15 C12 C14 110.0(9)
C15 C12 C13 109.2(9)
C14 C12 C13 108.6(8)
C15 C12 C2 108.9(8)
C14 C12 C2 109.6(8)
C13 C12 C2 110.5(8)
C12 C13 H13A 109.5
C12 C13 H13B 109.5
H13A C13 H13B 109.5
C12 C13 H13C 109.5
H13A C13 H13C 109.5
H13B C13 H13C 109.5
C12 C14 H14A 109.5
C12 C14 H14B 109.5
H14A C14 H14B 109.4
C12 C14 H14C 109.5
H14A C14 H14C 109.4
H14B C14 H14C 109.4
C12 C15 H15A 109.5
C12 C15 H15B 109.5
H15A C15 H15B 109.5
C12 C15 H15C 109.5
H15A C15 H15C 109.5
H15B C15 H15C 109.5
C17' C16 C19' 105.3(16)
C17' C16 C19 130.4(18)
C19' C16 C19 30.5(13)
C17' C16 C4 109.3(13)
C19' C16 C4 113.4(10)
C19 C16 C4 110.7(13)
C17' C16 C18 86.0(18)
C19' C16 C18 125.8(14)
C19 C16 C18 104.8(15)
C4 C16 C18 111.8(12)
C17' C16 C18' 122(2)
C19' C16 C18' 96(2)
C19 C16 C18' 68(2)
C4 C16 C18' 110(2)
C18 C16 C18' 40.1(18)
C17' C16 C17 28.0(17)
C19' C16 C17 81.0(18)
C19 C16 C17 110(2)
C4 C16 C17 107.6(15)
C18 C16 C17 112(2)
C18' C16 C17 140(3)
C16 C17 H17A 109.7
C16 C17 H17B 109.3
C16 C17 H17C 109.8
C16 C18 H18A 109.6
C16 C18 H18B 109.5
C16 C18 H18C 109.3
C16 C19 H19A 109.5
C16 C19 H19B 109.3
C16 C19 H19C 109.6
C16 C17' H17D 109.5
C16 C17' H17E 109.6
H17D C17' H17E 109.5
C16 C17' H17F 109.3
H17D C17' H17F 109.5
H17E C17' H17F 109.5
C16 C18' H18D 109.5
C16 C18' H18E 109.6
H18D C18' H18E 109.5
C16 C18' H18F 109.4
H18D C18' H18F 109.5
H18E C18' H18F 109.5
C16 C19' H19D 109.6
C16 C19' H19E 109.4
H19D C19' H19E 109.5
C16 C19' H19F 109.4
H19D C19' H19F 109.5
H19E C19' H19F 109.5
C21 C20 N1 117.5(6)
C21 C20 H20A 107.9
N1 C20 H20A 107.9
C21 C20 H20B 107.9
N1 C20 H20B 107.9
H20A C20 H20B 107.2
C22 C21 C26 116.6(9)
C22 C21 C20 121.3(8)
C26 C21 C20 121.9(8)
C23 C22 C21 123.5(10)
C23 C22 H22 118.3
C21 C22 H22 118.2
C22 C23 C24 115.8(11)
C22 C23 H23 122.1
C24 C23 H23 122.1
C25 C24 C23 123.4(11)
C25 C24 H24 118.3
C23 C24 H24 118.3
C24 C25 C26 121.0(11)
C24 C25 H25 119.5
C26 C25 H25 119.5
O2 C26 C25 123.6(9)
O2 C26 C21 116.6(8)
C25 C26 C21 119.7(10)
O2 C27 H27A 109.4
O2 C27 H27B 109.5
H27A C27 H27B 109.5
O2 C27 H27C 109.5
H27A C27 H27C 109.5
H27B C27 H27C 109.5
C28 C33 C32 120.0
C28 C33 C34 121.5(11)
C32 C33 C34 115.7(11)
C33 C28 C29 120.0
C33 C28 H28 120.0
C29 C28 H28 120.0
C30 C29 C28 120.0
C30 C29 H29 120.0
C28 C29 H29 120.0
C29 C30 C31 120.0
C29 C30 H30 120.0
C31 C30 H30 120.0
C32 C31 C30 120.0
C32 C31 H31 120.0
C30 C31 H31 120.0
C31 C32 C33 120.0
C31 C32 H32 120.0
C33 C32 H32 120.0
C36 C35 C40 120.0
C36 C35 H35 120.0
C40 C35 H35 120.0
C37 C36 C35 120.0
C37 C36 H36 120.0
C35 C36 H36 120.0
C36 C37 C38 120.0
C36 C37 H37 120.0
C38 C37 H37 120.0
C37 C38 C39 120.0
C37 C38 H38 120.0
C39 C38 H38 120.0
C38 C39 C40 120.0
C38 C39 H39 120.0
C40 C39 H39 120.0
C39 C40 C35 120.0
C39 C40 C41 118.6(11)
C35 C40 C41 121.1(11)
C40 C41 H41A 109.5
C40 C41 H41B 109.4
H41A C41 H41B 109.5
C40 C41 H41C 109.5
H41A C41 H41C 109.5
H41B C41 H41C 109.5
C43 C42 C47 120.0
C43 C42 H42 120.1
C47 C42 H42 119.9
C44 C43 C42 120.0
C44 C43 H43 120.0
C42 C43 H43 120.0
C43 C44 C45 120.0
C43 C44 H44 120.0
C45 C44 H44 120.0
C46 C45 C44 120.0
C46 C45 H45 120.0
C44 C45 H45 120.0
C45 C46 C47 120.0
C45 C46 H46 120.0
C47 C46 H46 120.0
C46 C47 C42 120.0
C46 C47 C48 118.9(10)
C42 C47 C48 116.8(11)
C47 C48 H48A 109.4
C47 C48 H48B 109.5
H48A C48 H48B 109.4
C47 C48 H48C 109.7
H48A C48 H48C 109.4
H48B C48 H48C 109.4
C33 C34 H34A 111.3
C33 C34 H34B 110.8
H34A C34 H34B 108.0
C33 C34 H34C 110.7
H34A C34 H34C 107.9
H34B C34 H34C 108.0

loop_
_geom_bond_atom_site_label_1
_geom_bond_atom_site_label_2
_geom_bond_distance
Ti1 O1 1.791(5)
Ti1 Cl3 2.276(3)
Ti1 Cl2 2.296(3)
Ti1 N2 2.300(7)
Ti1 Cl1 2.340(2)
Ti1 N1 2.343(6)
N1 C8 1.482(9)
N1 C7 1.494(9)
N1 C20 1.504(9)
N2 C11 1.488(10)
N2 C10 1.499(10)
N2 C9 1.505(10)
O1 C1 1.369(9)
O2 C26 1.353(11)
O2 C27 1.413(10)
C1 C6 1.368(10)
C1 C2 1.414(10)
C2 C3 1.369(11)
C2 C12 1.565(12)
C3 C4 1.383(11)
C3 H3 0.9300
C4 C5 1.367(10)
C4 C16 1.542(11)
C5 C6 1.387(11)
C5 H5 0.9300
C6 C7 1.533(10)
C7 H7A 0.9700
C7 H7B 0.9700
C8 C9 1.507(11)
C8 H8A 0.9700
C8 H8B 0.9700
C9 H9A 0.9700
C9 H9B 0.9700
C10 H10A 0.9600
C10 H10B 0.9600
C10 H10C 0.9600
C11 H11A 0.9600
C11 H11B 0.9600
C11 H11C 0.9600
C12 C15 1.499(13)
C12 C14 1.516(12)
C12 C13 1.549(14)
C13 H13A 0.9600
C13 H13B 0.9600
C13 H13C 0.9600
C14 H14A 0.9604
C14 H14B 0.9604
C14 H14C 0.9604
C15 H15A 0.9600
C15 H15B 0.9600
C15 H15C 0.9600
C16 C17' 1.515(16)
C16 C19' 1.520(15)
C16 C19 1.523(17)
C16 C18 1.539(15)
C16 C18' 1.555(19)
C16 C17 1.555(18)
C17 H17A 0.9614
C17 H17B 0.9614
C17 H17C 0.9614
C18 H18A 0.9600
C18 H18B 0.9600
C18 H18C 0.9600
C19 H19A 0.9601
C19 H19B 0.9601
C19 H19C 0.9601
C17' H17D 0.9600
C17' H17E 0.9600
C17' H17F 0.9600
C18' H18D 0.9601
C18' H18E 0.9601
C18' H18F 0.9601
C19' H19D 0.9601
C19' H19E 0.9601
C19' H19F 0.9601
C20 C21 1.500(11)
C20 H20A 0.9700
C20 H20B 0.9700
C21 C22 1.404(11)
C21 C26 1.407(11)
C22 C23 1.369(13)
C22 H22 0.9300
C23 C24 1.397(14)
C23 H23 0.9300
C24 C25 1.312(13)
C24 H24 0.9300
C25 C26 1.380(12)
C25 H25 0.9300
C27 H27A 0.9600
C27 H27B 0.9600
C27 H27C 0.9600
C33 C28 1.3900
C33 C32 1.3900
C33 C34 1.539(14)
C28 C29 1.3900
C28 H28 0.9300
C29 C30 1.3900
C29 H29 0.9300
C30 C31 1.3900
C30 H30 0.9300
C31 C32 1.3900
C31 H31 0.9300
C32 H32 0.9300
C35 C36 1.3900
C35 C40 1.3900
C35 H35 0.9300
C36 C37 1.3900
C36 H36 0.9300
C37 C38 1.3900
C37 H37 0.9300
C38 C39 1.3900
C38 H38 0.9300
C39 C40 1.3900
C39 H39 0.9300
C40 C41 1.536(15)
C41 H41A 0.9600
C41 H41B 0.9600
C41 H41C 0.9600
C42 C43 1.3900
C42 C47 1.3900
C42 H42 0.9300
C43 C44 1.3900
C43 H43 0.9300
C44 C45 1.3900
C44 H44 0.9300
C45 C46 1.3900
C45 H45 0.9300
C46 C47 1.3900
C46 H46 0.9300
C47 C48 1.537(13)
C48 H48A 0.9609
C48 H48B 0.9609
C48 H48C 0.9609
C34 H34A 0.9754
C34 H34B 0.9748
C34 H34C 0.9746

loop_
_geom_torsion_atom_site_label_1
_geom_torsion_atom_site_label_2
_geom_torsion_atom_site_label_3
_geom_torsion_atom_site_label_4
_geom_torsion
O1 Ti1 N1 C8 80.2(4)
Cl3 Ti1 N1 C8 6.3(10)
Cl2 Ti1 N1 C8 171.5(4)
N2 Ti1 N1 C8 -13.6(4)
Cl1 Ti1 N1 C8 -99.6(4)
O1 Ti1 N1 C7 -38.9(5)
Cl3 Ti1 N1 C7 -112.9(8)
Cl2 Ti1 N1 C7 52.4(5)
N2 Ti1 N1 C7 -132.7(5)
Cl1 Ti1 N1 C7 141.3(5)
O1 Ti1 N1 C20 -158.5(5)
Cl3 Ti1 N1 C20 127.6(7)
Cl2 Ti1 N1 C20 -67.2(5)
N2 Ti1 N1 C20 107.7(5)
Cl1 Ti1 N1 C20 21.7(5)
O1 Ti1 N2 C11 22.6(6)
Cl3 Ti1 N2 C11 -72.3(5)
Cl2 Ti1 N2 C11 126.6(8)
Cl1 Ti1 N2 C11 -165.3(5)
N1 Ti1 N2 C11 103.1(6)
O1 Ti1 N2 C10 145.3(6)
Cl3 Ti1 N2 C10 50.3(6)
Cl2 Ti1 N2 C10 -110.8(9)
Cl1 Ti1 N2 C10 -42.7(6)
N1 Ti1 N2 C10 -134.2(6)
O1 Ti1 N2 C9 -96.4(5)
Cl3 Ti1 N2 C9 168.7(5)
Cl2 Ti1 N2 C9 7.6(12)
Cl1 Ti1 N2 C9 75.7(5)
N1 Ti1 N2 C9 -15.9(5)
Cl3 Ti1 O1 C1 -172.0(9)
Cl2 Ti1 O1 C1 -68.9(9)
N2 Ti1 O1 C1 98.5(10)
Cl1 Ti1 O1 C1 23(2)
N1 Ti1 O1 C1 21.1(9)
Ti1 O1 C1 C6 -7.9(14)
Ti1 O1 C1 C2 170.0(7)
O1 C1 C2 C3 177.0(7)
C6 C1 C2 C3 -5.1(12)
O1 C1 C2 C12 -7.0(12)
C6 C1 C2 C12 170.8(8)
C1 C2 C3 C4 1.8(13)
C12 C2 C3 C4 -174.1(9)
C2 C3 C4 C5 2.0(13)
C2 C3 C4 C16 -179.6(8)
C3 C4 C5 C6 -2.6(12)
C16 C4 C5 C6 179.1(8)
O1 C1 C6 C5 -177.5(7)
C2 C1 C6 C5 4.7(12)
O1 C1 C6 C7 8.9(11)
C2 C1 C6 C7 -169.0(8)
C4 C5 C6 C1 -0.6(12)
C4 C5 C6 C7 173.3(7)
C8 N1 C7 C6 -62.0(8)
C20 N1 C7 C6 177.6(6)
Ti1 N1 C7 C6 55.4(8)
C1 C6 C7 N1 -40.1(11)
C5 C6 C7 N1 146.2(7)
C7 N1 C8 C9 162.8(7)
C20 N1 C8 C9 -79.3(8)
Ti1 N1 C8 C9 42.4(7)
C11 N2 C9 C8 -76.9(8)
C10 N2 C9 C8 167.9(7)
Ti1 N2 C9 C8 43.7(8)
N1 C8 C9 N2 -60.3(9)
C3 C2 C12 C15 117.8(9)
C1 C2 C12 C15 -57.8(12)
C3 C2 C12 C14 -2.6(13)
C1 C2 C12 C14 -178.2(9)
C3 C2 C12 C13 -122.2(9)
C1 C2 C12 C13 62.1(11)
C5 C4 C16 C17' -114.6(16)
C3 C4 C16 C17' 67.1(17)
C5 C4 C16 C19' 2.5(16)
C3 C4 C16 C19' -175.8(13)
C5 C4 C16 C19 35.4(17)
C3 C4 C16 C19 -142.9(15)
C5 C4 C16 C18 151.9(14)
C3 C4 C16 C18 -26.4(16)
C5 C4 C16 C18' 109(2)
C3 C4 C16 C18' -69(2)
C5 C4 C16 C17 -85.1(18)
C3 C4 C16 C17 96.6(18)
C8 N1 C20 C21 -57.8(9)
C7 N1 C20 C21 61.6(9)
Ti1 N1 C20 C21 -176.4(6)
N1 C20 C21 C22 -91.1(10)
N1 C20 C21 C26 94.6(9)
C26 C21 C22 C23 -1.6(13)
C20 C21 C22 C23 -176.2(9)
C21 C22 C23 C24 1.4(15)
C22 C23 C24 C25 0.5(17)
C23 C24 C25 C26 -2.0(17)
C27 O2 C26 C25 -2.4(13)
C27 O2 C26 C21 173.3(7)
C24 C25 C26 O2 177.3(9)
C24 C25 C26 C21 1.7(14)
C22 C21 C26 O2 -175.8(7)
C20 C21 C26 O2 -1.3(11)
C22 C21 C26 C25 0.1(11)
C20 C21 C26 C25 174.6(8)
C32 C33 C28 C29 0.0
C34 C33 C28 C29 160(3)
C33 C28 C29 C30 0.0
C28 C29 C30 C31 0.0
C29 C30 C31 C32 0.0
C30 C31 C32 C33 0.0
C28 C33 C32 C31 0.0
C34 C33 C32 C31 -161(3)
C40 C35 C36 C37 0.0
C35 C36 C37 C38 0.0
C36 C37 C38 C39 0.0
C37 C38 C39 C40 0.0
C38 C39 C40 C35 0.0
C38 C39 C40 C41 173.5(12)
C36 C35 C40 C39 0.0
C36 C35 C40 C41 -173.3(12)
C47 C42 C43 C44 0.0
C42 C43 C44 C45 0.0
C43 C44 C45 C46 0.0
C44 C45 C46 C47 0.0
C45 C46 C47 C42 0.0
C45 C46 C47 C48 -156.0(16)
C43 C42 C47 C46 0.0
C43 C42 C47 C48 156.5(16)
